data_7237944
loop_
_publ_author_name
'Zeng, Xuan'
'Pan, Kuan-Chung'
'Lee, Wei-Kai'
'Gong, Shaolong'
'Ni, Fan'
'Xiao, Xiao'
'Zeng, Weixuan'
'Xiang, Yepeng'
'Zhan, Lisi'
'Zhang, Yu'
'Wu, Chung-Chih'
'Yang, Chuluo'

_publ_section_title
;
 High-efficiency pure blue thermally activated delayed fluorescence
 emitters with a preferentially horizontal emitting dipole orientation via
 a spiro-linked double D--A molecular architecture
;
_journal_issue 35
_journal_name_full 'Journal of Materials Chemistry C'
_journal_page_first 10851
_journal_paper_doi 10.1039/C9TC03582F
_journal_volume 7
_journal_year 2019
_chemical_formula_sum 'C27 H23 N O2 S'
_chemical_formula_weight 425.52
_space_group_crystal_system monoclinic
_space_group_IT_number 14
_space_group_name_Hall '-P 2yn'
_space_group_name_H-M_alt 'P 1 21/n 1'
_atom_sites_solution_hydrogens geom
_audit_creation_method SHELXL-2014/7
_audit_update_record
;
2018-09-19 deposited with the CCDC.	2019-08-02 downloaded from the CCDC.
;
_cell_angle_alpha 90
_cell_angle_beta 103.382(3)
_cell_angle_gamma 90
_cell_formula_units_Z 4
_cell_length_a 8.1792(7)
_cell_length_b 17.3237(15)
_cell_length_c 15.7673(15)
_cell_measurement_reflns_used 1465
_cell_measurement_temperature 296(2)
_cell_measurement_theta_max 20.35
_cell_measurement_theta_min 2.35
_cell_volume 2173.5(3)
_computing_structure_refinement 'SHELXL-2014/7 (Sheldrick, 2014)'
_diffrn_ambient_temperature 296(2)
_diffrn_measured_fraction_theta_full 0.997
_diffrn_measured_fraction_theta_max 0.997
_diffrn_measurement_device_type CCD
_diffrn_radiation_type MoK\a
_diffrn_radiation_wavelength 0.71073
_diffrn_reflns_av_R_equivalents 0.0580
_diffrn_reflns_av_unetI/netI 0.0545
_diffrn_reflns_Laue_measured_fraction_full 0.997
_diffrn_reflns_Laue_measured_fraction_max 0.997
_diffrn_reflns_limit_h_max 9
_diffrn_reflns_limit_h_min -9
_diffrn_reflns_limit_k_max 20
_diffrn_reflns_limit_k_min -20
_diffrn_reflns_limit_l_max 18
_diffrn_reflns_limit_l_min -13
_diffrn_reflns_number 13874
_diffrn_reflns_point_group_measured_fraction_full 0.997
_diffrn_reflns_point_group_measured_fraction_max 0.997
_diffrn_reflns_theta_full 25.067
_diffrn_reflns_theta_max 25.067
_diffrn_reflns_theta_min 1.773
_exptl_absorpt_coefficient_mu 0.173
_exptl_absorpt_correction_type multi-scan
_exptl_absorpt_process_details sadabs
_exptl_crystal_colour colorless
_exptl_crystal_density_diffrn 1.300
_exptl_crystal_description block
_exptl_crystal_F_000 896
_exptl_crystal_size_max 0.220
_exptl_crystal_size_mid 0.200
_exptl_crystal_size_min 0.180
_exptl_transmission_factor_max 0.864
_exptl_transmission_factor_min 0.864
_refine_diff_density_max 0.217
_refine_diff_density_min -0.209
_refine_diff_density_rms 0.040
_refine_ls_extinction_method none
_refine_ls_goodness_of_fit_ref 1.010
_refine_ls_hydrogen_treatment constr
_refine_ls_matrix_type full
_refine_ls_number_parameters 282
_refine_ls_number_reflns 3843
_refine_ls_number_restraints 0
_refine_ls_restrained_S_all 1.010
_refine_ls_R_factor_all 0.0918
_refine_ls_R_factor_gt 0.0507
_refine_ls_shift/su_max 0.000
_refine_ls_shift/su_mean 0.000
_refine_ls_structure_factor_coef Fsqd
_refine_ls_weighting_details 'w=1/[\s^2^(Fo^2^)+(0.0650P)^2^] where P=(Fo^2^+2Fc^2^)/3'
_refine_ls_weighting_scheme calc
_refine_ls_wR_factor_gt 0.1205
_refine_ls_wR_factor_ref 0.1430
_reflns_Friedel_coverage 0.000
_reflns_number_gt 2307
_reflns_number_total 3843
_reflns_threshold_expression 'I > 2\s(I)'
_cod_data_source_file c9tc03582f2.cif
_cod_data_source_block 1_a
_cod_original_sg_symbol_H-M 'P 21/n'
_cod_database_code 7237944
_shelx_shelxl_version_number 2014/7
_shelx_space_group_comment
;
The symmetry employed for this shelxl refinement is uniquely defined
by the following loop, which should always be used as a source of
symmetry information in preference to the above space-group names.
They are only intended as comments.
;
_shelx_estimated_absorpt_t_min 0.963
_shelx_estimated_absorpt_t_max 0.969

loop_
_space_group_symop_operation_xyz
'x, y, z'
'-x+1/2, y+1/2, -z+1/2'
'-x, -y, -z'
'x-1/2, -y-1/2, z-1/2'

loop_
_atom_site_label
_atom_site_type_symbol
_atom_site_fract_x
_atom_site_fract_y
_atom_site_fract_z
_atom_site_U_iso_or_equiv
_atom_site_adp_type
_atom_site_occupancy
_atom_site_site_symmetry_order
_atom_site_calc_flag
_atom_site_refinement_flags_posn
_atom_site_refinement_flags_adp
C1 C 0.8094(3) 0.42410(13) 0.62331(17) 0.0440(6) Uani 1 1 d . .
C2 C 0.6552(3) 0.46173(14) 0.60407(19) 0.0557(7) Uani 1 1 d . .
H2 H 0.5580 0.4345 0.5791 0.067 Uiso 1 1 calc R U
C3 C 0.6459(4) 0.53946(16) 0.6219(2) 0.0702(9) Uani 1 1 d . .
H3 H 0.5426 0.5646 0.6086 0.084 Uiso 1 1 calc R U
C4 C 0.7873(5) 0.57914(17) 0.6589(2) 0.0810(10) Uani 1 1 d . .
H4 H 0.7803 0.6310 0.6727 0.097 Uiso 1 1 calc R U
C5 C 0.9411(4) 0.54289(16) 0.6760(2) 0.0713(9) Uani 1 1 d . .
H5 H 1.0371 0.5711 0.7007 0.086 Uiso 1 1 calc R U
C6 C 0.9568(3) 0.46506(14) 0.65711(17) 0.0502(7) Uani 1 1 d . .
C7 C 1.1242(3) 0.42552(15) 0.6627(2) 0.0561(7) Uani 1 1 d . .
C8 C 1.1094(3) 0.34248(15) 0.69192(16) 0.0475(6) Uani 1 1 d . .
C9 C 0.9600(3) 0.30290(13) 0.65738(16) 0.0440(6) Uani 1 1 d . .
C10 C 0.9494(4) 0.22406(15) 0.6713(2) 0.0602(8) Uani 1 1 d . .
H10 H 0.8506 0.1976 0.6473 0.072 Uiso 1 1 calc R U
C11 C 1.0863(4) 0.18510(17) 0.7209(2) 0.0720(9) Uani 1 1 d . .
H11 H 1.0803 0.1321 0.7289 0.086 Uiso 1 1 calc R U
C12 C 1.2297(4) 0.2239(2) 0.7582(2) 0.0710(9) Uani 1 1 d . .
H12 H 1.3198 0.1978 0.7932 0.085 Uiso 1 1 calc R U
C13 C 1.2411(3) 0.30175(19) 0.74385(18) 0.0612(8) Uani 1 1 d . .
H13 H 1.3395 0.3277 0.7696 0.073 Uiso 1 1 calc R U
C14 C 1.1548(4) 0.42319(17) 0.5695(2) 0.0720(9) Uani 1 1 d . .
H14A H 1.0636 0.3966 0.5314 0.108 Uiso 1 1 calc R U
H14B H 1.2582 0.3966 0.5704 0.108 Uiso 1 1 calc R U
H14C H 1.1617 0.4749 0.5488 0.108 Uiso 1 1 calc R U
C15 C 1.2716(4) 0.4678(2) 0.7215(3) 0.0946(12) Uani 1 1 d . .
H15A H 1.2810 0.5186 0.6988 0.142 Uiso 1 1 calc R U
H15B H 1.3735 0.4397 0.7234 0.142 Uiso 1 1 calc R U
H15C H 1.2529 0.4717 0.7792 0.142 Uiso 1 1 calc R U
C16 C 0.6743(3) 0.30338(13) 0.56319(17) 0.0435(6) Uani 1 1 d . .
C17 C 0.6553(3) 0.28683(14) 0.47638(18) 0.0518(7) Uani 1 1 d . .
H17 H 0.7398 0.2998 0.4484 0.062 Uiso 1 1 calc R U
C18 C 0.5104(3) 0.25075(15) 0.43003(18) 0.0553(7) Uani 1 1 d . .
H18 H 0.4972 0.2396 0.3711 0.066 Uiso 1 1 calc R U
C19 C 0.3867(3) 0.23177(14) 0.47239(18) 0.0475(6) Uani 1 1 d . .
C20 C 0.4064(3) 0.24637(15) 0.55992(18) 0.0548(7) Uani 1 1 d . .
H20 H 0.3226 0.2325 0.5880 0.066 Uiso 1 1 calc R U
C21 C 0.5512(3) 0.28179(15) 0.60585(18) 0.0539(7) Uani 1 1 d . .
H21 H 0.5660 0.2911 0.6652 0.065 Uiso 1 1 calc R U
C22 C 0.2322(4) 0.08951(16) 0.4327(2) 0.0630(8) Uani 1 1 d . .
C23 C 0.2021(6) 0.0567(2) 0.5064(3) 0.1136(14) Uani 1 1 d . .
H23 H 0.1623 0.0866 0.5464 0.136 Uiso 1 1 calc R U
C24 C 0.2316(8) -0.0214(3) 0.5211(3) 0.152(2) Uani 1 1 d . .
H24 H 0.2109 -0.0441 0.5711 0.183 Uiso 1 1 calc R U
C25 C 0.2894(8) -0.0643(3) 0.4641(4) 0.141(2) Uani 1 1 d . .
H25 H 0.3131 -0.1162 0.4759 0.169 Uiso 1 1 calc R U
C26 C 0.3135(7) -0.0338(3) 0.3910(4) 0.1317(18) Uani 1 1 d . .
H26 H 0.3493 -0.0647 0.3506 0.158 Uiso 1 1 calc R U
C27 C 0.2852(5) 0.0447(2) 0.3745(3) 0.0945(12) Uani 1 1 d . .
H27 H 0.3028 0.0662 0.3233 0.113 Uiso 1 1 calc R U
N1 N 0.8214(2) 0.34390(11) 0.60807(14) 0.0461(5) Uani 1 1 d . .
O1 O 0.0651(2) 0.21228(14) 0.45331(17) 0.0948(8) Uani 1 1 d . .
O2 O 0.1837(3) 0.20266(12) 0.32256(14) 0.0845(7) Uani 1 1 d . .
S1 S 0.19812(9) 0.18847(4) 0.41375(5) 0.0635(3) Uani 1 1 d . .

loop_
_atom_site_aniso_label
_atom_site_aniso_U_11
_atom_site_aniso_U_22
_atom_site_aniso_U_33
_atom_site_aniso_U_23
_atom_site_aniso_U_13
_atom_site_aniso_U_12
C1 0.0344(13) 0.0486(14) 0.0464(16) 0.0026(13) 0.0043(12) 0.0007(11)
C2 0.0391(14) 0.0577(16) 0.068(2) 0.0065(15) 0.0085(14) 0.0052(12)
C3 0.062(2) 0.0576(18) 0.093(3) 0.0085(18) 0.0235(19) 0.0153(15)
C4 0.097(3) 0.0493(17) 0.101(3) -0.0038(18) 0.031(2) 0.0083(18)
C5 0.070(2) 0.0565(17) 0.086(3) -0.0109(17) 0.0159(19) -0.0127(15)
C6 0.0416(15) 0.0535(15) 0.0540(18) 0.0004(14) 0.0080(13) -0.0039(12)
C7 0.0344(14) 0.0660(17) 0.0620(19) -0.0015(15) -0.0012(13) -0.0079(12)
C8 0.0313(13) 0.0664(16) 0.0411(15) 0.0010(13) 0.0007(12) 0.0045(12)
C9 0.0335(13) 0.0543(15) 0.0405(15) 0.0020(13) 0.0013(12) 0.0058(11)
C10 0.0519(17) 0.0551(16) 0.066(2) 0.0046(15) -0.0018(15) 0.0057(13)
C11 0.071(2) 0.0636(18) 0.078(2) 0.0166(18) 0.0108(19) 0.0234(17)
C12 0.0495(18) 0.100(3) 0.058(2) 0.0244(19) 0.0027(16) 0.0290(17)
C13 0.0317(14) 0.095(2) 0.0515(18) 0.0069(17) -0.0003(13) 0.0069(14)
C14 0.0487(17) 0.088(2) 0.085(2) 0.0186(19) 0.0264(17) 0.0072(15)
C15 0.0542(19) 0.100(2) 0.114(3) -0.007(2) -0.012(2) -0.0272(18)
C16 0.0314(12) 0.0470(14) 0.0454(16) 0.0005(13) -0.0046(12) -0.0005(11)
C17 0.0378(14) 0.0645(16) 0.0504(17) 0.0008(14) 0.0049(13) -0.0053(12)
C18 0.0484(16) 0.0704(17) 0.0416(16) -0.0036(14) -0.0010(14) -0.0039(14)
C19 0.0349(14) 0.0534(15) 0.0476(17) -0.0034(13) -0.0041(13) -0.0034(11)
C20 0.0353(14) 0.0728(18) 0.0546(19) -0.0049(15) 0.0067(13) -0.0102(13)
C21 0.0445(15) 0.0703(17) 0.0436(16) -0.0038(14) 0.0032(13) -0.0069(13)
C22 0.0607(18) 0.0677(18) 0.0517(19) -0.0086(17) -0.0053(15) -0.0226(15)
C23 0.167(4) 0.104(3) 0.075(3) -0.003(2) 0.037(3) -0.038(3)
C24 0.247(7) 0.107(4) 0.091(4) 0.018(3) 0.018(4) -0.060(4)
C25 0.187(6) 0.084(3) 0.111(4) -0.002(3) -0.049(4) -0.028(3)
C26 0.178(5) 0.084(3) 0.119(4) -0.034(3) 0.009(4) 0.002(3)
C27 0.124(3) 0.079(2) 0.077(3) -0.015(2) 0.014(2) -0.012(2)
N1 0.0304(11) 0.0466(12) 0.0528(14) -0.0005(10) -0.0077(10) 0.0013(9)
O1 0.0362(11) 0.1228(18) 0.119(2) -0.0352(15) 0.0044(13) -0.0024(11)
O2 0.0757(15) 0.1016(16) 0.0556(14) 0.0138(12) -0.0271(12) -0.0221(12)
S1 0.0399(4) 0.0761(5) 0.0635(5) -0.0073(4) -0.0108(4) -0.0094(3)

loop_
_atom_type_symbol
_atom_type_description
_atom_type_scat_dispersion_real
_atom_type_scat_dispersion_imag
_atom_type_scat_source
C C 0.0033 0.0016 'International Tables Vol C Tables 4.2.6.8 and 6.1.1.4'
H H 0.0000 0.0000 'International Tables Vol C Tables 4.2.6.8 and 6.1.1.4'
N N 0.0061 0.0033 'International Tables Vol C Tables 4.2.6.8 and 6.1.1.4'
O O 0.0106 0.0060 'International Tables Vol C Tables 4.2.6.8 and 6.1.1.4'
S S 0.1246 0.1234 'International Tables Vol C Tables 4.2.6.8 and 6.1.1.4'

loop_
_geom_angle_atom_site_label_1
_geom_angle_atom_site_label_2
_geom_angle_atom_site_label_3
_geom_angle
C2 C1 C6 120.4(2)
C2 C1 N1 121.2(2)
C6 C1 N1 118.4(2)
C3 C2 C1 120.2(3)
C3 C2 H2 119.9
C1 C2 H2 119.9
C4 C3 C2 120.0(3)
C4 C3 H3 120.0
C2 C3 H3 120.0
C3 C4 C5 120.2(3)
C3 C4 H4 119.9
C5 C4 H4 119.9
C4 C5 C6 121.7(3)
C4 C5 H5 119.2
C6 C5 H5 119.2
C5 C6 C1 117.4(2)
C5 C6 C7 123.5(2)
C1 C6 C7 118.8(2)
C6 C7 C8 108.07(19)
C6 C7 C15 113.2(2)
C8 C7 C15 112.1(2)
C6 C7 C14 107.4(2)
C8 C7 C14 107.7(2)
C15 C7 C14 108.1(2)
C13 C8 C9 118.1(2)
C13 C8 C7 123.7(2)
C9 C8 C7 118.0(2)
C10 C9 C8 120.2(2)
C10 C9 N1 120.7(2)
C8 C9 N1 119.1(2)
C11 C10 C9 119.8(3)
C11 C10 H10 120.1
C9 C10 H10 120.1
C12 C11 C10 120.4(3)
C12 C11 H11 119.8
C10 C11 H11 119.8
C11 C12 C13 119.9(3)
C11 C12 H12 120.1
C13 C12 H12 120.1
C12 C13 C8 121.6(3)
C12 C13 H13 119.2
C8 C13 H13 119.2
C7 C14 H14A 109.5
C7 C14 H14B 109.5
H14A C14 H14B 109.5
C7 C14 H14C 109.5
H14A C14 H14C 109.5
H14B C14 H14C 109.5
C7 C15 H15A 109.5
C7 C15 H15B 109.5
H15A C15 H15B 109.5
C7 C15 H15C 109.5
H15A C15 H15C 109.5
H15B C15 H15C 109.5
C17 C16 C21 120.0(2)
C17 C16 N1 119.0(2)
C21 C16 N1 121.0(2)
C16 C17 C18 120.4(2)
C16 C17 H17 119.8
C18 C17 H17 119.8
C19 C18 C17 119.1(3)
C19 C18 H18 120.5
C17 C18 H18 120.5
C18 C19 C20 121.0(2)
C18 C19 S1 119.8(2)
C20 C19 S1 119.2(2)
C19 C20 C21 119.7(2)
C19 C20 H20 120.2
C21 C20 H20 120.2
C20 C21 C16 119.8(3)
C20 C21 H21 120.1
C16 C21 H21 120.1
C27 C22 C23 119.3(3)
C27 C22 S1 120.7(3)
C23 C22 S1 120.0(3)
C22 C23 C24 119.4(4)
C22 C23 H23 120.3
C24 C23 H23 120.3
C25 C24 C23 120.4(5)
C25 C24 H24 119.8
C23 C24 H24 119.8
C26 C25 C24 120.8(5)
C26 C25 H25 119.6
C24 C25 H25 119.6
C25 C26 C27 120.0(5)
C25 C26 H26 120.0
C27 C26 H26 120.0
C22 C27 C26 120.0(4)
C22 C27 H27 120.0
C26 C27 H27 120.0
C9 N1 C1 118.63(19)
C9 N1 C16 120.18(19)
C1 N1 C16 118.76(18)
O1 S1 O2 119.43(15)
O1 S1 C22 108.28(15)
O2 S1 C22 108.15(15)
O1 S1 C19 107.93(13)
O2 S1 C19 108.06(13)
C22 S1 C19 103.92(13)

loop_
_geom_bond_atom_site_label_1
_geom_bond_atom_site_label_2
_geom_bond_distance
C1 C2 1.389(3)
C1 C6 1.394(3)
C1 N1 1.417(3)
C2 C3 1.381(4)
C2 H2 0.9300
C3 C4 1.356(4)
C3 H3 0.9300
C4 C5 1.376(4)
C4 H4 0.9300
C5 C6 1.393(4)
C5 H5 0.9300
C6 C7 1.515(3)
C7 C8 1.524(4)
C7 C15 1.527(4)
C7 C14 1.547(4)
C8 C13 1.386(3)
C8 C9 1.397(3)
C9 C10 1.389(3)
C9 N1 1.409(3)
C10 C11 1.384(4)
C10 H10 0.9300
C11 C12 1.362(4)
C11 H11 0.9300
C12 C13 1.374(4)
C12 H12 0.9300
C13 H13 0.9300
C14 H14A 0.9600
C14 H14B 0.9600
C14 H14C 0.9600
C15 H15A 0.9600
C15 H15B 0.9600
C15 H15C 0.9600
C16 C17 1.372(3)
C16 C21 1.386(3)
C16 N1 1.431(3)
C17 C18 1.389(3)
C17 H17 0.9300
C18 C19 1.375(4)
C18 H18 0.9300
C19 C20 1.375(4)
C19 S1 1.771(2)
C20 C21 1.381(3)
C20 H20 0.9300
C21 H21 0.9300
C22 C27 1.348(4)
C22 C23 1.366(4)
C22 S1 1.751(3)
C23 C24 1.385(6)
C23 H23 0.9300
C24 C25 1.334(7)
C24 H24 0.9300
C25 C26 1.324(6)
C25 H25 0.9300
C26 C27 1.394(5)
C26 H26 0.9300
C27 H27 0.9300
O1 S1 1.435(2)
O2 S1 1.436(2)

loop_
_geom_torsion_atom_site_label_1
_geom_torsion_atom_site_label_2
_geom_torsion_atom_site_label_3
_geom_torsion_atom_site_label_4
_geom_torsion
C6 C1 C2 C3 -2.9(4)
N1 C1 C2 C3 178.0(3)
C1 C2 C3 C4 -0.5(5)
C2 C3 C4 C5 2.3(5)
C3 C4 C5 C6 -0.7(5)
C4 C5 C6 C1 -2.5(5)
C4 C5 C6 C7 171.0(3)
C2 C1 C6 C5 4.3(4)
N1 C1 C6 C5 -176.6(3)
C2 C1 C6 C7 -169.6(2)
N1 C1 C6 C7 9.5(4)
C5 C6 C7 C8 146.4(3)
C1 C6 C7 C8 -40.2(3)
C5 C6 C7 C15 21.6(4)
C1 C6 C7 C15 -164.9(3)
C5 C6 C7 C14 -97.6(3)
C1 C6 C7 C14 75.8(3)
C6 C7 C8 C13 -146.6(3)
C15 C7 C8 C13 -21.2(4)
C14 C7 C8 C13 97.6(3)
C6 C7 C8 C9 40.0(3)
C15 C7 C8 C9 165.4(2)
C14 C7 C8 C9 -75.8(3)
C13 C8 C9 C10 -3.6(4)
C7 C8 C9 C10 170.2(2)
C13 C8 C9 N1 176.8(2)
C7 C8 C9 N1 -9.5(3)
C8 C9 C10 C11 1.2(4)
N1 C9 C10 C11 -179.1(3)
C9 C10 C11 C12 1.8(5)
C10 C11 C12 C13 -2.4(5)
C11 C12 C13 C8 -0.1(4)
C9 C8 C13 C12 3.0(4)
C7 C8 C13 C12 -170.3(3)
C21 C16 C17 C18 2.2(4)
N1 C16 C17 C18 -177.0(2)
C16 C17 C18 C19 -0.1(4)
C17 C18 C19 C20 -1.5(4)
C17 C18 C19 S1 178.0(2)
C18 C19 C20 C21 1.1(4)
S1 C19 C20 C21 -178.5(2)
C19 C20 C21 C16 1.0(4)
C17 C16 C21 C20 -2.6(4)
N1 C16 C21 C20 176.6(2)
C27 C22 C23 C24 1.9(6)
S1 C22 C23 C24 -179.2(4)
C22 C23 C24 C25 0.3(8)
C23 C24 C25 C26 -2.7(9)
C24 C25 C26 C27 2.7(9)
C23 C22 C27 C26 -1.9(6)
S1 C22 C27 C26 179.3(3)
C25 C26 C27 C22 -0.4(7)
C10 C9 N1 C1 154.8(2)
C8 C9 N1 C1 -25.5(3)
C10 C9 N1 C16 -7.3(4)
C8 C9 N1 C16 172.4(2)
C2 C1 N1 C9 -155.4(2)
C6 C1 N1 C9 25.6(3)
C2 C1 N1 C16 7.0(4)
C6 C1 N1 C16 -172.1(2)
C17 C16 N1 C9 -97.0(3)
C21 C16 N1 C9 83.8(3)
C17 C16 N1 C1 100.9(3)
C21 C16 N1 C1 -78.3(3)
C27 C22 S1 O1 148.7(3)
C23 C22 S1 O1 -30.2(3)
C27 C22 S1 O2 17.9(3)
C23 C22 S1 O2 -160.9(3)
C27 C22 S1 C19 -96.7(3)
C23 C22 S1 C19 84.4(3)
C18 C19 S1 O1 -148.9(2)
C20 C19 S1 O1 30.6(3)
C18 C19 S1 O2 -18.5(3)
C20 C19 S1 O2 161.1(2)
C18 C19 S1 C22 96.3(2)
C20 C19 S1 C22 -84.2(2)
